data_7043499
loop_
_publ_author_name
'Chen, Jing-Min'
'Hou, Yi-Xuan'
'Zhou, Qian-Kun'
'Zhang, Hao'
'Liu, Dong'

_publ_section_title
;
 UV-induced single-crystal-to-single-crystal conversion from a
 coordination ladder to a two-dimensional network through intermolecular
 carbon-carbon coupling reaction
;
_journal_name_full 'Dalton Trans.'
_journal_paper_doi 10.1039/C7DT01989K
_journal_year 2017
_chemical_formula_moiety 'C36 H28 Cd2 N4 O12'
_chemical_formula_sum 'C36 H28 Cd2 N4 O12'
_chemical_formula_weight 933.44
_space_group_crystal_system triclinic
_space_group_IT_number 2
_space_group_name_Hall '-P 1'
_space_group_name_H-M_alt 'P -1'
_symmetry_space_group_name_Hall '-P 1'
_symmetry_space_group_name_H-M 'P -1'
_atom_sites_solution_hydrogens mixed
_audit_creation_method SHELXL-2014/7
_audit_update_record
;
2017-06-27 deposited with the CCDC.
2017-06-30 downloaded from the CCDC.
;
_cell_angle_alpha 96.59(3)
_cell_angle_beta 93.46(3)
_cell_angle_gamma 99.33(3)
_cell_formula_units_Z 2
_cell_length_a 8.8826(18)
_cell_length_b 14.431(3)
_cell_length_c 14.620(3)
_cell_measurement_reflns_used 30316
_cell_measurement_temperature 223(2)
_cell_measurement_theta_max 27.518
_cell_measurement_theta_min 3.0213
_cell_volume 1831.1(7)
_computing_cell_refinement 'Bruker SMART'
_computing_data_collection 'Bruker SMART'
_computing_data_reduction 'Bruker SAINT'
_computing_molecular_graphics CRYSTALMAKER
_computing_structure_refinement 'SHELXL-2014/7 (Sheldrick, 2014)'
_computing_structure_solution 'SHELXL-2014/7 (Sheldrick, 2014)'
_diffrn_ambient_temperature 223(2)
_diffrn_measured_fraction_theta_full 0.992
_diffrn_measured_fraction_theta_max 0.989
_diffrn_measurement_device_type 'CCD area detector'
_diffrn_measurement_method 'phi and omega scans'
_diffrn_radiation_type MoK\a
_diffrn_radiation_wavelength 0.71073
_diffrn_reflns_av_R_equivalents 0.0269
_diffrn_reflns_av_unetI/netI 0.0263
_diffrn_reflns_Laue_measured_fraction_full 0.992
_diffrn_reflns_Laue_measured_fraction_max 0.989
_diffrn_reflns_limit_h_max 11
_diffrn_reflns_limit_h_min -11
_diffrn_reflns_limit_k_max 18
_diffrn_reflns_limit_k_min -17
_diffrn_reflns_limit_l_max 19
_diffrn_reflns_limit_l_min -18
_diffrn_reflns_number 30316
_diffrn_reflns_point_group_measured_fraction_full 0.992
_diffrn_reflns_point_group_measured_fraction_max 0.989
_diffrn_reflns_theta_full 25.242
_diffrn_reflns_theta_max 27.518
_diffrn_reflns_theta_min 2.887
_diffrn_source 'fine-focus sealed tube'
_exptl_absorpt_coefficient_mu 1.230
_exptl_absorpt_correction_T_max 0.907
_exptl_absorpt_correction_T_min 0.862
_exptl_absorpt_correction_type multi-scan
_exptl_absorpt_process_details 'Sadabs, (Sheldrick 2001)'
_exptl_crystal_colour colorless
_exptl_crystal_density_diffrn 1.693
_exptl_crystal_description block
_exptl_crystal_F_000 928
_exptl_crystal_size_max 0.140
_exptl_crystal_size_mid 0.100
_exptl_crystal_size_min 0.080
_refine_diff_density_max 3.351
_refine_diff_density_min -1.084
_refine_diff_density_rms 0.136
_refine_ls_extinction_method none
_refine_ls_goodness_of_fit_ref 1.131
_refine_ls_hydrogen_treatment constr
_refine_ls_matrix_type full
_refine_ls_number_parameters 487
_refine_ls_number_reflns 8340
_refine_ls_number_restraints 0
_refine_ls_restrained_S_all 1.131
_refine_ls_R_factor_all 0.0563
_refine_ls_R_factor_gt 0.0464
_refine_ls_shift/su_max 0.001
_refine_ls_shift/su_mean 0.000
_refine_ls_structure_factor_coef Fsqd
_refine_ls_weighting_details 'w=1/[\s^2^(Fo^2^)+(0.0221P)^2^+12.7669P] where P=(Fo^2^+2Fc^2^)/3'
_refine_ls_weighting_scheme calc
_refine_ls_wR_factor_gt 0.1101
_refine_ls_wR_factor_ref 0.1160
_reflns_Friedel_coverage 0.000
_reflns_number_gt 7077
_reflns_number_total 8340
_reflns_threshold_expression 'I > 2\s(I)'
_cod_data_source_file c7dt01989k2.cif
_cod_data_source_block 1552794
_cod_database_code 7043499
_shelx_shelxl_version_number 2014/7
_shelx_space_group_comment
;
The symmetry employed for this shelxl refinement is uniquely defined
by the following loop, which should always be used as a source of
symmetry information in preference to the above space-group names.
They are only intended as comments.
;
_shelx_estimated_absorpt_t_min 0.847
_shelx_estimated_absorpt_t_max 0.908

loop_
_space_group_symop_operation_xyz
'x, y, z'
'-x, -y, -z'

loop_
_atom_site_label
_atom_site_type_symbol
_atom_site_fract_x
_atom_site_fract_y
_atom_site_fract_z
_atom_site_U_iso_or_equiv
_atom_site_adp_type
_atom_site_occupancy
_atom_site_site_symmetry_order
_atom_site_calc_flag
_atom_site_refinement_flags_posn
_atom_site_refinement_flags_adp
Cd1 Cd 0.43103(4) 0.54198(2) 0.20341(2) 0.02146(9) Uani 1 1 d . .
Cd2 Cd 1.11484(4) 0.99235(2) 0.70055(2) 0.02125(9) Uani 1 1 d . .
N1 N 0.1986(4) 0.6035(3) 0.2074(3) 0.0247(8) Uani 1 1 d . .
N2 N -0.3445(5) 0.4715(3) 0.2006(3) 0.0267(8) Uani 1 1 d . .
N3 N 1.3351(5) 0.9201(3) 0.6896(3) 0.0270(8) Uani 1 1 d . .
N4 N 1.8779(5) 1.0486(3) 0.7136(3) 0.0281(9) Uani 1 1 d . .
O1 O 0.3801(4) 0.4157(2) 0.0585(2) 0.0302(7) Uani 1 1 d . .
O2 O 0.2971(4) 0.3902(3) 0.1952(2) 0.0315(8) Uani 1 1 d . .
O3 O 0.2773(5) 0.1439(3) -0.1822(3) 0.0415(10) Uani 1 1 d . .
O4 O 0.1410(4) 0.0133(3) -0.1433(2) 0.0349(8) Uani 1 1 d . .
O5 O 0.2772(4) 0.2342(2) -0.0107(2) 0.0270(7) Uani 1 1 d . .
O6 O 0.4901(4) 0.5686(3) 0.3564(2) 0.0319(8) Uani 1 1 d . .
O7 O 0.6120(5) 0.7069(3) 0.3231(3) 0.0413(9) Uani 1 1 d . .
O8 O 0.9979(4) 0.8308(3) 0.6933(2) 0.0351(8) Uani 1 1 d . .
O9 O 0.9852(4) 0.8893(2) 0.5601(3) 0.0335(8) Uani 1 1 d . .
O10 O 0.7828(4) 0.7369(2) 0.4845(2) 0.0265(7) Uani 1 1 d . .
O11 O 0.5199(5) 0.6515(3) 0.1131(3) 0.0447(10) Uani 1 1 d . .
H1W H 0.5762 0.7032 0.1364 0.067 Uiso 1 1 d R U
H2W H 0.5318 0.6275 0.0587 0.067 Uiso 1 1 d R U
O12 O 1.1793(5) 1.1084(3) 0.6111(3) 0.0361(8) Uani 1 1 d . .
H3W H 1.1249 1.1218 0.5662 0.054 Uiso 1 1 d R U
H4W H 1.2229 1.1638 0.6337 0.054 Uiso 1 1 d R U
C1 C 0.1846(6) 0.6509(4) 0.2901(4) 0.0372(12) Uani 1 1 d . .
H1 H 0.2584 0.6501 0.3387 0.045 Uiso 1 1 calc R U
C2 C 0.0664(7) 0.7009(4) 0.3073(4) 0.0404(13) Uani 1 1 d . .
H2 H 0.0590 0.7318 0.3667 0.048 Uiso 1 1 calc R U
C3 C -0.0391(6) 0.7045(4) 0.2364(4) 0.0388(13) Uani 1 1 d . .
H3 H -0.1193 0.7390 0.2454 0.047 Uiso 1 1 calc R U
C4 C -0.0248(6) 0.6558(4) 0.1508(4) 0.0351(12) Uani 1 1 d . .
H4 H -0.0949 0.6585 0.1007 0.042 Uiso 1 1 calc R U
C5 C 0.0914(5) 0.6032(3) 0.1379(3) 0.0257(10) Uani 1 1 d . .
C6 C 0.0948(5) 0.5361(3) 0.0519(3) 0.0235(9) Uani 1 1 d . .
H6 H 0.1990 0.5211 0.0463 0.028 Uiso 1 1 calc R U
C7 C -0.0279(5) 0.4412(3) 0.0421(3) 0.0236(9) Uani 1 1 d . .
H7 H 0.0239 0.3855 0.0321 0.028 Uiso 1 1 calc R U
C8 C -0.1308(5) 0.4306(3) 0.1198(3) 0.0244(9) Uani 1 1 d . .
C9 C -0.0872(6) 0.3871(5) 0.1954(4) 0.0405(13) Uani 1 1 d . .
H9 H -0.0002 0.3577 0.1944 0.049 Uiso 1 1 calc R U
C10 C -0.1718(7) 0.3871(5) 0.2716(5) 0.0520(18) Uani 1 1 d . .
H10 H -0.1436 0.3578 0.3227 0.062 Uiso 1 1 calc R U
C11 C -0.2987(6) 0.4309(4) 0.2710(4) 0.0390(13) Uani 1 1 d . .
H11 H -0.3551 0.4319 0.3233 0.047 Uiso 1 1 calc R U
C12 C -0.2625(6) 0.4700(4) 0.1262(3) 0.0278(10) Uani 1 1 d . .
H12 H -0.2968 0.4975 0.0753 0.033 Uiso 1 1 calc R U
C13 C 1.3535(7) 0.8742(4) 0.7632(4) 0.0399(13) Uani 1 1 d . .
H13 H 1.2925 0.8839 0.8125 0.048 Uiso 1 1 calc R U
C14 C 1.4568(8) 0.8141(5) 0.7700(5) 0.0527(17) Uani 1 1 d . .
H14 H 1.4669 0.7841 0.8233 0.063 Uiso 1 1 calc R U
C15 C 1.5443(8) 0.7980(5) 0.6990(5) 0.0553(18) Uani 1 1 d . .
H15 H 1.6149 0.7563 0.7020 0.066 Uiso 1 1 calc R U
C16 C 1.5278(7) 0.8441(5) 0.6223(4) 0.0449(14) Uani 1 1 d . .
H16 H 1.5876 0.8335 0.5725 0.054 Uiso 1 1 calc R U
C17 C 1.4231(5) 0.9063(4) 0.6181(3) 0.0267(10) Uani 1 1 d . .
C18 C 1.4112(5) 0.9674(3) 0.5427(3) 0.0247(9) Uani 1 1 d . .
H18 H 1.3065 0.9823 0.5359 0.030 Uiso 1 1 calc R U
C19 C 1.5343(5) 1.0624(4) 0.5539(3) 0.0255(9) Uani 1 1 d . .
H19 H 1.4824 1.1179 0.5521 0.031 Uiso 1 1 calc R U
C20 C 1.6463(5) 1.0767(4) 0.6377(3) 0.0277(10) Uani 1 1 d . .
C21 C 1.6048(6) 1.1155(4) 0.7214(4) 0.0381(13) Uani 1 1 d . .
H21 H 1.5126 1.1393 0.7243 0.046 Uiso 1 1 calc R U
C22 C 1.6981(7) 1.1190(5) 0.7996(4) 0.0462(15) Uani 1 1 d . .
H22 H 1.6707 1.1448 0.8569 0.055 Uiso 1 1 calc R U
C23 C 1.8325(6) 1.0844(4) 0.7934(4) 0.0367(12) Uani 1 1 d . .
H23 H 1.8954 1.0860 0.8479 0.044 Uiso 1 1 calc R U
C24 C 1.7861(6) 1.0457(4) 0.6382(3) 0.0296(10) Uani 1 1 d . .
H24 H 1.8176 1.0212 0.5815 0.036 Uiso 1 1 calc R U
C25 C 0.3148(5) 0.3632(3) 0.1124(3) 0.0243(9) Uani 1 1 d . .
C26 C 0.2515(5) 0.2638(3) 0.0778(3) 0.0250(9) Uani 1 1 d . .
C27 C 0.1662(7) 0.1930(4) 0.1147(3) 0.0360(12) Uani 1 1 d . .
H27 H 0.1316 0.1959 0.1744 0.043 Uiso 1 1 calc R U
C28 C 0.1395(7) 0.1140(4) 0.0456(4) 0.0394(14) Uani 1 1 d . .
H28 H 0.0848 0.0535 0.0507 0.047 Uiso 1 1 calc R U
C29 C 0.2076(6) 0.1419(3) -0.0294(3) 0.0267(10) Uani 1 1 d . .
C30 C 0.2126(6) 0.0971(4) -0.1254(3) 0.0280(10) Uani 1 1 d . .
C31 C 0.5884(6) 0.6441(4) 0.3741(3) 0.0274(10) Uani 1 1 d . .
C32 C 0.6814(6) 0.6537(3) 0.4634(3) 0.0275(10) Uani 1 1 d . .
C33 C 0.6906(7) 0.5997(4) 0.5328(4) 0.0373(13) Uani 1 1 d . .
H33 H 0.6353 0.5388 0.5348 0.045 Uiso 1 1 calc R U
C34 C 0.7998(7) 0.6528(4) 0.6015(4) 0.0346(12) Uani 1 1 d . .
H34 H 0.8296 0.6344 0.6585 0.041 Uiso 1 1 calc R U
C35 C 0.8531(5) 0.7353(3) 0.5693(3) 0.0256(9) Uani 1 1 d . .
C36 C 0.9535(5) 0.8235(3) 0.6099(3) 0.0261(10) Uani 1 1 d . .

loop_
_atom_site_aniso_label
_atom_site_aniso_U_11
_atom_site_aniso_U_22
_atom_site_aniso_U_33
_atom_site_aniso_U_23
_atom_site_aniso_U_13
_atom_site_aniso_U_12
Cd1 0.02055(16) 0.02567(18) 0.01745(16) 0.00009(12) 0.00068(12) 0.00400(12)
Cd2 0.02268(17) 0.02310(17) 0.01737(16) 0.00068(12) 0.00007(12) 0.00402(12)
N1 0.0216(19) 0.031(2) 0.0215(19) -0.0023(15) 0.0020(15) 0.0077(16)
N2 0.023(2) 0.032(2) 0.026(2) 0.0044(16) 0.0026(16) 0.0064(16)
N3 0.024(2) 0.030(2) 0.029(2) 0.0088(17) 0.0019(16) 0.0083(16)
N4 0.024(2) 0.034(2) 0.026(2) -0.0007(17) 0.0031(16) 0.0062(17)
O1 0.0309(18) 0.0268(18) 0.0316(19) 0.0029(14) 0.0028(14) 0.0013(14)
O2 0.0344(19) 0.0294(19) 0.0263(18) -0.0063(14) 0.0051(14) -0.0017(15)
O3 0.057(3) 0.051(2) 0.0214(18) 0.0084(16) 0.0155(17) 0.014(2)
O4 0.041(2) 0.036(2) 0.0252(18) -0.0056(15) 0.0005(15) 0.0051(16)
O5 0.0329(18) 0.0239(17) 0.0222(16) 0.0005(13) 0.0070(13) -0.0013(14)
O6 0.0306(18) 0.037(2) 0.0226(17) -0.0037(14) -0.0054(14) -0.0040(15)
O7 0.043(2) 0.052(2) 0.030(2) 0.0186(18) -0.0032(17) 0.0010(19)
O8 0.038(2) 0.040(2) 0.0200(17) -0.0035(15) -0.0025(14) -0.0080(16)
O9 0.037(2) 0.0260(18) 0.0337(19) 0.0026(15) -0.0024(15) -0.0039(15)
O10 0.0298(18) 0.0234(17) 0.0229(16) 0.0027(13) -0.0062(13) -0.0022(13)
O11 0.063(3) 0.034(2) 0.036(2) 0.0074(17) 0.017(2) -0.0006(19)
O12 0.045(2) 0.0295(19) 0.035(2) 0.0113(15) 0.0017(17) 0.0037(16)
C1 0.034(3) 0.050(3) 0.026(3) -0.007(2) -0.002(2) 0.011(2)
C2 0.043(3) 0.044(3) 0.034(3) -0.011(2) 0.009(2) 0.016(3)
C3 0.027(3) 0.033(3) 0.056(4) -0.006(2) 0.009(2) 0.014(2)
C4 0.027(3) 0.037(3) 0.041(3) -0.002(2) 0.001(2) 0.012(2)
C5 0.020(2) 0.029(2) 0.027(2) 0.0018(19) 0.0034(18) 0.0033(18)
C6 0.019(2) 0.029(2) 0.023(2) 0.0006(18) 0.0008(17) 0.0082(18)
C7 0.020(2) 0.030(2) 0.023(2) 0.0032(18) -0.0005(17) 0.0104(18)
C8 0.023(2) 0.029(2) 0.022(2) 0.0047(18) -0.0013(17) 0.0069(18)
C9 0.031(3) 0.058(4) 0.040(3) 0.019(3) 0.002(2) 0.022(3)
C10 0.043(3) 0.080(5) 0.049(4) 0.037(3) 0.013(3) 0.032(3)
C11 0.032(3) 0.056(4) 0.036(3) 0.019(3) 0.008(2) 0.017(3)
C12 0.025(2) 0.035(3) 0.025(2) 0.0037(19) 0.0021(18) 0.009(2)
C13 0.037(3) 0.054(4) 0.037(3) 0.020(3) 0.010(2) 0.018(3)
C14 0.053(4) 0.068(5) 0.050(4) 0.034(3) 0.012(3) 0.026(3)
C15 0.054(4) 0.067(5) 0.060(4) 0.026(4) 0.009(3) 0.040(4)
C16 0.041(3) 0.056(4) 0.046(3) 0.013(3) 0.011(3) 0.028(3)
C17 0.019(2) 0.034(3) 0.028(2) 0.005(2) 0.0017(18) 0.0067(19)
C18 0.020(2) 0.030(2) 0.025(2) 0.0052(19) 0.0050(18) 0.0066(18)
C19 0.020(2) 0.032(3) 0.026(2) 0.0034(19) 0.0032(18) 0.0085(18)
C20 0.024(2) 0.031(3) 0.028(2) 0.0014(19) 0.0016(19) 0.0042(19)
C21 0.026(3) 0.048(3) 0.038(3) -0.007(2) 0.006(2) 0.005(2)
C22 0.039(3) 0.067(4) 0.031(3) -0.006(3) 0.006(2) 0.013(3)
C23 0.033(3) 0.051(3) 0.024(3) 0.002(2) 0.002(2) 0.005(2)
C24 0.026(2) 0.038(3) 0.024(2) -0.005(2) 0.0040(19) 0.010(2)
C25 0.023(2) 0.023(2) 0.025(2) -0.0007(18) -0.0003(17) 0.0019(17)
C26 0.028(2) 0.027(2) 0.018(2) -0.0027(17) 0.0015(17) 0.0024(18)
C27 0.047(3) 0.037(3) 0.018(2) -0.002(2) 0.009(2) -0.006(2)
C28 0.056(4) 0.031(3) 0.023(3) -0.001(2) 0.008(2) -0.016(2)
C29 0.031(2) 0.026(2) 0.020(2) -0.0008(18) 0.0009(18) -0.0019(19)
C30 0.032(3) 0.034(3) 0.018(2) -0.0029(19) 0.0002(18) 0.011(2)
C31 0.030(2) 0.031(3) 0.020(2) 0.0012(18) -0.0003(18) 0.005(2)
C32 0.029(2) 0.027(2) 0.023(2) 0.0014(18) -0.0026(18) -0.0035(19)
C33 0.045(3) 0.032(3) 0.029(3) 0.008(2) -0.009(2) -0.009(2)
C34 0.042(3) 0.033(3) 0.025(2) 0.010(2) -0.005(2) -0.006(2)
C35 0.025(2) 0.029(2) 0.020(2) 0.0014(18) -0.0026(17) -0.0003(18)
C36 0.023(2) 0.027(2) 0.025(2) -0.0040(18) 0.0014(18) -0.0008(18)

loop_
_atom_type_symbol
_atom_type_description
_atom_type_scat_dispersion_real
_atom_type_scat_dispersion_imag
_atom_type_scat_source
C C 0.0033 0.0016 'International Tables Vol C Tables 4.2.6.8 and 6.1.1.4'
H H 0.0000 0.0000 'International Tables Vol C Tables 4.2.6.8 and 6.1.1.4'
N N 0.0061 0.0033 'International Tables Vol C Tables 4.2.6.8 and 6.1.1.4'
O O 0.0106 0.0060 'International Tables Vol C Tables 4.2.6.8 and 6.1.1.4'
Cd Cd -0.8075 1.2024 'International Tables Vol C Tables 4.2.6.8 and 6.1.1.4'

loop_
_geom_angle_atom_site_label_1
_geom_angle_atom_site_label_2
_geom_angle_atom_site_label_3
_geom_angle
_geom_angle_site_symmetry_1
_geom_angle_site_symmetry_3
O6 Cd1 O11 120.07(15) . .
O6 Cd1 O2 98.26(13) . .
O11 Cd1 O2 141.51(14) . .
O6 Cd1 N1 95.51(14) . .
O11 Cd1 N1 89.28(16) . .
O2 Cd1 N1 90.44(14) . .
O6 Cd1 N2 84.42(14) . 1_655
O11 Cd1 N2 93.69(16) . 1_655
O2 Cd1 N2 86.23(14) . 1_655
N1 Cd1 N2 176.61(14) . 1_655
O6 Cd1 O1 145.64(13) . .
O11 Cd1 O1 89.19(13) . .
O2 Cd1 O1 53.49(12) . .
N1 Cd1 O1 102.97(13) . .
N2 Cd1 O1 75.47(13) 1_655 .
O4 Cd2 O12 124.39(14) 1_666 .
O4 Cd2 N3 92.92(15) 1_666 .
O12 Cd2 N3 98.75(15) . .
O4 Cd2 O8 93.10(13) 1_666 .
O12 Cd2 O8 142.37(13) . .
N3 Cd2 O8 80.54(14) . .
O4 Cd2 N4 86.49(14) 1_666 1_455
O12 Cd2 N4 86.66(15) . 1_455
N3 Cd2 N4 173.77(15) . 1_455
O8 Cd2 N4 93.30(15) . 1_455
O4 Cd2 O9 145.49(13) 1_666 .
O12 Cd2 O9 88.61(13) . .
N3 Cd2 O9 91.34(14) . .
O8 Cd2 O9 53.95(12) . .
N4 Cd2 O9 85.69(14) 1_455 .
C1 N1 C5 118.5(4) . .
C1 N1 Cd1 112.2(3) . .
C5 N1 Cd1 129.1(3) . .
C11 N2 C12 117.9(4) . .
C11 N2 Cd1 121.0(3) . 1_455
C12 N2 Cd1 121.1(3) . 1_455
C13 N3 C17 118.5(4) . .
C13 N3 Cd2 109.6(3) . .
C17 N3 Cd2 130.9(3) . .
C24 N4 C23 117.4(4) . .
C24 N4 Cd2 119.2(3) . 1_655
C23 N4 Cd2 123.4(4) . 1_655
C25 O1 Cd1 84.3(3) . .
C25 O2 Cd1 97.9(3) . .
C30 O4 Cd2 102.4(3) . 1_444
C26 O5 C29 106.6(4) . .
C31 O6 Cd1 108.3(3) . .
C36 O8 Cd2 94.1(3) . .
C36 O9 Cd2 88.4(3) . .
C35 O10 C32 107.2(4) . .
Cd1 O11 H1W 120.6 . .
Cd1 O11 H2W 112.8 . .
H1W O11 H2W 119.8 . .
Cd2 O12 H3W 127.0 . .
Cd2 O12 H4W 122.2 . .
H3W O12 H4W 99.5 . .
N1 C1 C2 123.2(5) . .
N1 C1 H1 118.4 . .
C2 C1 H1 118.4 . .
C3 C2 C1 118.7(5) . .
C3 C2 H2 120.6 . .
C1 C2 H2 120.6 . .
C2 C3 C4 118.2(5) . .
C2 C3 H3 120.9 . .
C4 C3 H3 120.9 . .
C5 C4 C3 120.9(5) . .
C5 C4 H4 119.5 . .
C3 C4 H4 119.5 . .
N1 C5 C4 120.3(5) . .
N1 C5 C6 116.9(4) . .
C4 C5 C6 122.4(4) . .
C5 C6 C7 119.5(4) . 2_565
C5 C6 C7 115.1(4) . .
C7 C6 C7 89.6(3) 2_565 .
C5 C6 H6 110.3 . .
C7 C6 H6 110.3 2_565 .
C7 C6 H6 110.3 . .
C8 C7 C6 119.0(4) . 2_565
C8 C7 C6 116.1(4) . .
C6 C7 C6 90.4(3) 2_565 .
C8 C7 H7 110.0 . .
C6 C7 H7 110.0 2_565 .
C6 C7 H7 110.0 . .
C12 C8 C9 116.1(5) . .
C12 C8 C7 123.7(4) . .
C9 C8 C7 119.9(4) . .
C10 C9 C8 120.1(5) . .
C10 C9 H9 120.0 . .
C8 C9 H9 120.0 . .
C11 C10 C9 118.5(5) . .
C11 C10 H10 120.8 . .
C9 C10 H10 120.8 . .
N2 C11 C10 123.2(5) . .
N2 C11 H11 118.4 . .
C10 C11 H11 118.4 . .
N2 C12 C8 124.2(5) . .
N2 C12 H12 117.9 . .
C8 C12 H12 117.9 . .
N3 C13 C14 123.3(5) . .
N3 C13 H13 118.3 . .
C14 C13 H13 118.3 . .
C15 C14 C13 119.3(6) . .
C15 C14 H14 120.4 . .
C13 C14 H14 120.4 . .
C14 C15 C16 118.8(6) . .
C14 C15 H15 120.6 . .
C16 C15 H15 120.6 . .
C15 C16 C17 120.6(6) . .
C15 C16 H16 119.7 . .
C17 C16 H16 119.7 . .
N3 C17 C16 119.5(5) . .
N3 C17 C18 116.4(4) . .
C16 C17 C18 123.8(5) . .
C17 C18 C19 119.9(4) . 2_876
C17 C18 C19 115.0(4) . .
C19 C18 C19 90.1(4) 2_876 .
C17 C18 H18 110.1 . .
C19 C18 H18 110.1 2_876 .
C19 C18 H18 110.1 . .
C20 C19 C18 119.2(4) . 2_876
C20 C19 C18 115.4(4) . .
C18 C19 C18 89.9(4) 2_876 .
C20 C19 H19 110.3 . .
C18 C19 H19 110.3 2_876 .
C18 C19 H19 110.3 . .
C21 C20 C24 116.9(5) . .
C21 C20 C19 119.3(5) . .
C24 C20 C19 123.6(4) . .
C22 C21 C20 119.7(5) . .
C22 C21 H21 120.1 . .
C20 C21 H21 120.1 . .
C21 C22 C23 119.1(5) . .
C21 C22 H22 120.5 . .
C23 C22 H22 120.5 . .
N4 C23 C22 122.8(5) . .
N4 C23 H23 118.6 . .
C22 C23 H23 118.6 . .
N4 C24 C20 124.0(5) . .
N4 C24 H24 118.0 . .
C20 C24 H24 118.0 . .
O2 C25 O1 124.1(4) . .
O2 C25 C26 116.5(4) . .
O1 C25 C26 119.3(4) . .
C27 C26 O5 110.4(4) . .
C27 C26 C25 133.6(4) . .
O5 C26 C25 116.0(4) . .
C26 C27 C28 106.2(4) . .
C26 C27 H27 126.9 . .
C28 C27 H27 126.9 . .
C29 C28 C27 106.9(5) . .
C29 C28 H28 126.5 . .
C27 C28 H28 126.5 . .
C28 C29 O5 109.8(4) . .
C28 C29 C30 134.4(5) . .
O5 C29 C30 115.6(4) . .
O3 C30 O4 125.2(5) . .
O3 C30 C29 119.6(5) . .
O4 C30 C29 115.1(4) . .
O7 C31 O6 125.5(5) . .
O7 C31 C32 119.5(5) . .
O6 C31 C32 115.0(4) . .
C33 C32 O10 109.5(4) . .
C33 C32 C31 135.4(5) . .
O10 C32 C31 115.1(4) . .
C32 C33 C34 106.7(5) . .
C32 C33 H33 126.7 . .
C34 C33 H33 126.7 . .
C35 C34 C33 106.9(5) . .
C35 C34 H34 126.6 . .
C33 C34 H34 126.6 . .
C34 C35 O10 109.8(4) . .
C34 C35 C36 134.0(5) . .
O10 C35 C36 115.8(4) . .
O8 C36 O9 123.4(4) . .
O8 C36 C35 117.6(4) . .
O9 C36 C35 119.0(4) . .

loop_
_geom_bond_atom_site_label_1
_geom_bond_atom_site_label_2
_geom_bond_distance
_geom_bond_site_symmetry_2
Cd1 O6 2.241(3) .
Cd1 O11 2.251(4) .
Cd1 O2 2.304(4) .
Cd1 N1 2.376(4) .
Cd1 N2 2.381(4) 1_655
Cd1 O1 2.597(4) .
Cd2 O4 2.262(4) 1_666
Cd2 O12 2.264(4) .
Cd2 N3 2.367(4) .
Cd2 O8 2.381(4) .
Cd2 N4 2.386(4) 1_455
Cd2 O9 2.493(4) .
N1 C1 1.342(6) .
N1 C5 1.349(6) .
N2 C11 1.316(7) .
N2 C12 1.345(6) .
N2 Cd1 2.381(4) 1_455
N3 C13 1.342(7) .
N3 C17 1.358(6) .
N4 C24 1.324(6) .
N4 C23 1.334(7) .
N4 Cd2 2.386(4) 1_655
O1 C25 1.258(6) .
O2 C25 1.256(6) .
O3 C30 1.239(6) .
O4 C30 1.262(6) .
O4 Cd2 2.262(4) 1_444
O5 C26 1.360(5) .
O5 C29 1.364(6) .
O6 C31 1.271(6) .
O7 C31 1.238(6) .
O8 C36 1.246(6) .
O9 C36 1.268(6) .
O10 C35 1.358(6) .
O10 C32 1.371(6) .
O11 H1W 0.8500 .
O11 H2W 0.8501 .
O12 H3W 0.8500 .
O12 H4W 0.8501 .
C1 C2 1.387(8) .
C1 H1 0.9400 .
C2 C3 1.366(8) .
C2 H2 0.9400 .
C3 C4 1.387(8) .
C3 H3 0.9400 .
C4 C5 1.386(7) .
C4 H4 0.9400 .
C5 C6 1.502(6) .
C6 C7 1.556(6) 2_565
C6 C7 1.593(7) .
C6 H6 0.9900 .
C7 C8 1.506(6) .
C7 C6 1.556(6) 2_565
C7 H7 0.9900 .
C8 C12 1.385(7) .
C8 C9 1.398(7) .
C9 C10 1.381(8) .
C9 H9 0.9400 .
C10 C11 1.379(8) .
C10 H10 0.9400 .
C11 H11 0.9400 .
C12 H12 0.9400 .
C13 C14 1.368(8) .
C13 H13 0.9400 .
C14 C15 1.354(9) .
C14 H14 0.9400 .
C15 C16 1.379(9) .
C15 H15 0.9400 .
C16 C17 1.397(7) .
C16 H16 0.9400 .
C17 C18 1.497(7) .
C18 C19 1.557(6) 2_876
C18 C19 1.594(7) .
C18 H18 0.9900 .
C19 C20 1.503(7) .
C19 C18 1.557(6) 2_876
C19 H19 0.9900 .
C20 C21 1.383(7) .
C20 C24 1.386(7) .
C21 C22 1.362(8) .
C21 H21 0.9400 .
C22 C23 1.370(8) .
C22 H22 0.9400 .
C23 H23 0.9400 .
C24 H24 0.9400 .
C25 C26 1.472(6) .
C26 C27 1.354(7) .
C27 C28 1.414(7) .
C27 H27 0.9400 .
C28 C29 1.353(7) .
C28 H28 0.9400 .
C29 C30 1.483(6) .
C31 C32 1.482(7) .
C32 C33 1.354(7) .
C33 C34 1.415(7) .
C33 H33 0.9400 .
C34 C35 1.355(7) .
C34 H34 0.9400 .
C35 C36 1.471(6) .
